data_9000158
loop_
_publ_author_name
'Lister, J. S.'
'Bailey, S. W.'

_publ_section_title
;
 Chlorite polytypism: IV. Regular two-layer structures
 refined structure
;
_journal_name_full 'American Mineralogist'
_journal_page_first 1614
_journal_page_last 1631
_journal_volume 52
_journal_year 1967
_chemical_formula_sum 'H4 Mg3 O9 Si2'
_chemical_name_mineral Chlorite
_space_group_crystal_system triclinic
_space_group_IT_number 1
_space_group_name_Hall 'C 1'
_space_group_name_H-M_alt 'C 1'
_symmetry_space_group_name_H-M 'C 1'
_cell_angle_alpha 90
_cell_angle_beta 90
_cell_angle_gamma 90
_cell_formula_units_Z 8
_cell_length_a 5.335
_cell_length_b 9.240
_cell_length_c 28.735
_cell_volume 1416.503
_database_code_amcsd 0000162
_exptl_crystal_density_diffrn 2.599
_cod_original_formula_sum 'Mg3 Si2 O9 H4'
_cod_database_code 9000158

loop_
_space_group_symop_id
_space_group_symop_operation_xyz
1 x,y,z
2 x+1/2,y+1/2,z

loop_
_atom_site_label
_atom_site_fract_x
_atom_site_fract_y
_atom_site_fract_z
_atom_site_type_symbol
_atom_site_attached_hydrogens
Mg1 0.00000 0.00000 0.00000 Mg 0
Mg2 0.00700 0.32900 0.00200 Mg 0
Mg3 0.98700 0.66000 0.99600 Mg 0
Mg4 0.16400 0.17000 0.25000 Mg 0
Mg5 0.18000 0.50200 0.25000 Mg 0
Mg6 0.17600 0.83200 0.25000 Mg 0
Mg7 0.02100 0.99200 0.49800 Mg 0
Mg8 0.98400 0.32900 0.49600 Mg 0
Mg9 0.01500 0.65600 0.49700 Mg 0
Mg10 0.33800 0.00200 0.75000 Mg 0
Mg11 0.34500 0.33500 0.75000 Mg 0
Mg12 0.34800 0.66800 0.75000 Mg 0
Si1 0.33600 0.33800 0.15200 Si 0
Si2 0.33900 0.67200 0.15400 Si 0
Si3 0.00400 0.00100 0.34800 Si 0
Si4 0.00600 0.67100 0.34400 Si 0
Si5 0.17000 0.16700 0.65600 Si 0
Si6 0.17000 0.83700 0.65300 Si 0
Si7 0.99200 0.00500 0.84400 Si 0
Si8 0.99200 0.67100 0.84500 Si 0
O1 0.09800 0.76000 0.13200 O 0
O2 0.59000 0.73000 0.13800 O 0
O3 0.32200 0.51200 0.13800 O 0
O4 0.33300 0.33300 0.21400 O 0
O5 0.33300 0.66700 0.21400 O 0
O6 0.21500 0.57000 0.37100 O 0
O7 0.73900 0.62000 0.35800 O 0
O8 0.51400 0.31600 0.36900 O 0
O9 0.00000 0.00000 0.28600 O 0
O10 0.00000 0.66700 0.28600 O 0
O11 0.41000 0.73200 0.64000 O 0
O12 0.91400 0.75800 0.63400 O 0
O13 0.67800 0.50800 0.64000 O 0
O14 0.16700 0.16700 0.71400 O 0
O15 0.16700 0.83300 0.71400 O 0
O16 0.27800 0.62100 0.85900 O 0
O17 0.77800 0.57100 0.87200 O 0
O18 0.45000 0.32800 0.86700 O 0
O19 0.00000 0.00000 0.78600 O 0
O20 0.00000 0.66700 0.78600 O 0
O-H1 0.38600 0.00200 0.96700 O 1
O-H2 0.36600 0.34700 0.96700 O 1
O-H3 0.37800 0.66700 0.96700 O 1
O-H4 0.17200 0.15500 0.03400 O 1
O-H5 0.15600 0.50400 0.03400 O 1
O-H6 0.15400 0.82600 0.03400 O 1
O-H7 0.33300 0.00000 0.21400 O 1
O-H8 0.00000 0.33300 0.28600 O 1
O-H9 0.16800 0.16700 0.46700 O 1
O-H10 0.14000 0.50500 0.46700 O 1
O-H11 0.16600 0.84300 0.46700 O 1
O-H12 0.36300 0.00200 0.53400 O 1
O-H13 0.37100 0.32700 0.53400 O 1
O-H14 0.38400 0.64800 0.53400 O 1
O-H15 0.16700 0.50000 0.71400 O 1
O-H16 0.00000 0.33300 0.78600 O 1

loop_
_cod_changelog_entry_id
_cod_changelog_entry_author
_cod_changelog_entry_date
_cod_changelog_entry_text
1
;cod-tools version 3.8.0
Id: cif_guess_AMCSD_atom_types 9574 2023-05-10 09:00:05Z saulius
;
2023-05-10T18:45:50+03:00
;Derived atom types and hydrogen counts
from atom names that follow the AMCSD naming convention
(Wat == water, O-H == hydroxyl).
;

loop_
_cod_related_entry_id
_cod_related_entry_database
_cod_related_entry_code
1 AMCSD 0000162
